data_4518933
loop_
_publ_author_name
'Vegas, Ver\'onica G'
'Latorre, Ana'
'Marcos, Mar\'ia Luisa'
'G\'omez-Garc\'ia, Carlos J'
'Castillo, \'Oscar'
'Zamora, F\'elix'
'G\'omez, Jacobo'
'Mart\'inez-Costas, Jos\'e'
'V\'azquez L\'opez, Miguel'
'Somoza, \'Alvaro'
'Amo-Ochoa, Pilar'

_publ_contact_author
;
 Pilar Amo-Ochoa. Departamento de Quimica Inorganica. 
 Facultad de Ciencias
 Universidad Autonoma de Madrid, E-28049 Madrid, Spain
;
_publ_section_title
;
 Rational Design of Copper(II)-Uracil Nanoprocessed Coordination Polymers
 to Improve Their Cytotoxic Activity in Biological Media.
;
_journal_issue 31
_journal_name_full 'ACS applied materials &amp; interfaces'
_journal_page_first 36948
_journal_page_last 36957
_journal_paper_doi 10.1021/acsami.1c11612
_journal_volume 13
_journal_year 2021
_chemical_formula_iupac '[Cu(C6H4FN2O4)2(C10H8N2)]&#x00B7;3.5H2O'
_chemical_formula_moiety 'C22 H16 Cu F2 N6 O8, 3.5(H2 O)'
_chemical_formula_sum 'C22 H23 Cu F2 N6 O11.5'
_chemical_formula_weight 657.00
_chemical_name_systematic
; 
catena-poly[aqua(mu-4,4&#x00B4;-bipyridine)bis(5-fluorouracil-1-acetato)
copper(II)] - water (1/3.5)
;
_space_group_crystal_system monoclinic
_space_group_IT_number 15
_space_group_name_Hall '-C 2yc'
_space_group_name_H-M_alt 'C 1 2/c 1'
_atom_sites_solution_hydrogens geom
_atom_sites_solution_primary direct
_atom_sites_solution_secondary difmap
_audit_creation_method SHELXL-97
_cell_angle_alpha 90
_cell_angle_beta 96.920(4)
_cell_angle_gamma 90
_cell_formula_units_Z 8
_cell_length_a 17.3204(13)
_cell_length_b 11.0969(6)
_cell_length_c 27.933(2)
_cell_measurement_reflns_used 3878
_cell_measurement_temperature 250(2)
_cell_measurement_theta_max 25.35
_cell_measurement_theta_min 2.35
_cell_measurement_wavelength 0.71073
_cell_volume 5329.7(6)
_computing_cell_refinement '<i>SAINT</i> (Bruker, 2008)'
_computing_data_collection '<i>APEX2</i> (Bruker, 2008)'
_computing_data_reduction '<i>SAINT</i> (Bruker, 2008)'
_computing_molecular_graphics 'Ortep-3 (Farrugia, 1997)'
_computing_publication_material 'WinGX (Farrugia, 1999)'
_computing_structure_refinement 'SHELXL-2016/6 (Sheldrick, 2016)'
_computing_structure_solution 'Sir92 (Altomare et al., 1993)'
_diffrn_ambient_temperature 250(2)
_diffrn_measured_fraction_theta_full 0.999
_diffrn_measured_fraction_theta_max 0.999
_diffrn_measurement_device_type 'Bruker Kappa APEX II CCD'
_diffrn_measurement_method '\f and \w scans'
_diffrn_radiation_monochromator graphite
_diffrn_radiation_source 'fine-focus sealed tube'
_diffrn_radiation_type MoK\a
_diffrn_radiation_wavelength 0.71073
_diffrn_reflns_av_R_equivalents 0.1075
_diffrn_reflns_av_unetI/netI 0.0653
_diffrn_reflns_limit_h_max 20
_diffrn_reflns_limit_h_min -20
_diffrn_reflns_limit_k_max 13
_diffrn_reflns_limit_k_min -13
_diffrn_reflns_limit_l_max 33
_diffrn_reflns_limit_l_min -33
_diffrn_reflns_number 47354
_diffrn_reflns_theta_full 25.242
_diffrn_reflns_theta_max 25.35
_diffrn_reflns_theta_min 2.35
_diffrn_standards_decay_% 0
_diffrn_standards_interval_count 0
_diffrn_standards_interval_time 0
_diffrn_standards_number 0
_exptl_absorpt_coefficient_mu 0.907
_exptl_absorpt_correction_T_max 0.7421
_exptl_absorpt_correction_T_min 0.6356
_exptl_absorpt_correction_type multi-scan
_exptl_absorpt_process_details '(SADABS; Bruker, 2004)'
_exptl_crystal_colour 'clear violet'
_exptl_crystal_density_diffrn 1.638
_exptl_crystal_density_meas ?
_exptl_crystal_description plate
_exptl_crystal_F_000 2688
_exptl_crystal_size_max 0.121
_exptl_crystal_size_mid 0.086
_exptl_crystal_size_min 0.023
_refine_diff_density_max 1.473
_refine_diff_density_min -0.599
_refine_diff_density_rms 0.132
_refine_ls_extinction_method none
_refine_ls_goodness_of_fit_ref 1.030
_refine_ls_hydrogen_treatment constr
_refine_ls_matrix_type full
_refine_ls_number_parameters 362
_refine_ls_number_reflns 4883
_refine_ls_number_restraints 0
_refine_ls_restrained_S_all 1.030
_refine_ls_R_factor_all 0.1027
_refine_ls_R_factor_gt 0.0690
_refine_ls_shift/su_max 0.001
_refine_ls_shift/su_mean 0.000
_refine_ls_structure_factor_coef Fsqd
_refine_ls_weighting_details 'w=1/[\s^2^(Fo^2^)+(0.1222P)^2^+31.8951P] where P=(Fo^2^+2Fc^2^)/3'
_refine_ls_weighting_scheme calc
_refine_ls_wR_factor_gt 0.1911
_refine_ls_wR_factor_ref 0.2183
_reflns_number_gt 3399
_reflns_number_total 4880
_reflns_threshold_expression 'I > 2\s(I)'
_cod_data_source_file am1c11612_si_002.cif
_cod_data_source_block compound-CP2
_cod_depositor_comments
;
The following automatic conversions were performed:

data item '_exptl_crystal_density_meas' value 'not measured' was
changed to '?' -- the value is perceived as not measured.

Automatic conversion script
Id: cif_fix_values 7556 2019-12-06 15:28:31Z antanas 

 Adding full bibliography for 4518932--4518933.cif.
;
_cod_original_cell_volume 5329.6(6)
_cod_original_sg_symbol_H-M 'C 2/c'
_cod_database_code 4518933

loop_
_space_group_symop_operation_xyz
'x, y, z'
'-x, y, -z+1/2'
'x+1/2, y+1/2, z'
'-x+1/2, y+1/2, -z+1/2'
'-x, -y, -z'
'x, -y, z-1/2'
'-x+1/2, -y+1/2, -z'
'x+1/2, -y+1/2, z-1/2'

loop_
_atom_site_label
_atom_site_type_symbol
_atom_site_fract_x
_atom_site_fract_y
_atom_site_fract_z
_atom_site_U_iso_or_equiv
_atom_site_adp_type
_atom_site_occupancy
_atom_site_site_symmetry_order
_atom_site_calc_flag
_atom_site_refinement_flags_posn
_atom_site_refinement_flags_adp
_atom_site_refinement_flags_occupancy
_atom_site_disorder_assembly
_atom_site_disorder_group
Cu1 Cu 0.56016(4) 0.36436(5) 0.70629(2) 0.0185(2) Uani 1 1 d . . . . .
N11 N 0.4875(3) 0.3002(5) 0.54431(18) 0.0400(13) Uani 1 1 d . . . . .
C12 C 0.4189(4) 0.3588(6) 0.5356(2) 0.0357(15) Uani 1 1 d . . . . .
O12 O 0.4121(3) 0.4683(4) 0.53641(19) 0.0580(14) Uani 1 1 d . . . . .
N13 N 0.3546(3) 0.2859(5) 0.52459(19) 0.0389(13) Uani 1 1 d . . . . .
H13 H 0.310195 0.322111 0.517442 0.047 Uiso 1 1 calc R U . . .
C14 C 0.3535(4) 0.1632(6) 0.5237(2) 0.0407(16) Uani 1 1 d . . . . .
O14 O 0.2911(3) 0.1075(5) 0.51251(19) 0.0525(13) Uani 1 1 d . . . . .
C15 C 0.4278(4) 0.1118(6) 0.5360(3) 0.0515(19) Uani 1 1 d . . . . .
F15 F 0.4310(3) -0.0099(4) 0.5366(2) 0.0889(19) Uani 1 1 d . . . . .
C16 C 0.4914(4) 0.1778(7) 0.5453(3) 0.0482(18) Uani 1 1 d . . . . .
H16 H 0.539820 0.139663 0.552584 0.058 Uiso 1 1 calc R U . . .
C17 C 0.5596(4) 0.3700(6) 0.5571(2) 0.0426(16) Uani 1 1 d . . . . .
H17A H 0.552550 0.451162 0.543395 0.051 Uiso 1 1 calc R U . . .
H17B H 0.602073 0.331392 0.542537 0.051 Uiso 1 1 calc R U . . .
C18 C 0.5821(4) 0.3799(5) 0.6105(2) 0.0320(14) Uani 1 1 d . . . . .
O181 O 0.5301(2) 0.3569(3) 0.63709(13) 0.0259(9) Uani 1 1 d . . . . .
O182 O 0.6487(3) 0.4139(5) 0.62452(17) 0.0516(13) Uani 1 1 d . . . . .
N21 N 0.7292(3) 0.3206(5) 0.87241(19) 0.0359(12) Uani 1 1 d . . . . .
C22 C 0.7354(4) 0.1964(6) 0.8726(2) 0.0411(16) Uani 1 1 d . . . . .
O22 O 0.6814(3) 0.1323(4) 0.8572(2) 0.0556(14) Uani 1 1 d . . . . .
N23 N 0.8068(3) 0.1534(5) 0.89154(19) 0.0379(13) Uani 1 1 d . . . . .
H23 H 0.811895 0.075453 0.892751 0.045 Uiso 1 1 calc R U . . .
C24 C 0.8715(4) 0.2202(7) 0.9089(2) 0.0456(18) Uani 1 1 d . . . . .
O24 O 0.9319(3) 0.1698(6) 0.92587(19) 0.0625(16) Uani 1 1 d . . . . .
C25 C 0.8595(4) 0.3461(7) 0.9045(2) 0.0431(17) Uani 1 1 d . . . . .
F25 F 0.9201(3) 0.4179(5) 0.91949(19) 0.0781(15) Uani 1 1 d . . . . .
C26 C 0.7903(4) 0.3926(7) 0.8872(2) 0.0419(16) Uani 1 1 d . . . . .
H26 H 0.784190 0.476676 0.885458 0.050 Uiso 1 1 calc R U . . .
C27 C 0.6540(3) 0.3707(5) 0.8518(2) 0.0308(13) Uani 1 1 d . . . . .
H27A H 0.650630 0.455053 0.861734 0.037 Uiso 1 1 calc R U . . .
H27B H 0.611938 0.326159 0.864380 0.037 Uiso 1 1 calc R U . . .
C28 C 0.6432(3) 0.3637(4) 0.79679(19) 0.0203(11) Uani 1 1 d . . . . .
O281 O 0.5728(2) 0.3681(3) 0.77756(13) 0.0198(8) Uani 1 1 d . . . . .
O282 O 0.6998(2) 0.3568(3) 0.77426(14) 0.0285(9) Uani 1 1 d . . . . .
N31 N 0.5664(3) 0.5455(4) 0.70479(16) 0.0248(10) Uani 1 1 d . . . . .
C32A C 0.5027(8) 0.6092(13) 0.6875(5) 0.022(4) Uiso 0.5 1 d . . P A 1
H32A H 0.457333 0.566735 0.675919 0.027 Uiso 0.5 1 calc R U P A 1
C33A C 0.5008(8) 0.7315(11) 0.6860(5) 0.015(3) Uiso 0.5 1 d . . P A 1
H33A H 0.455092 0.771892 0.673505 0.019 Uiso 0.5 1 calc R U P A 1
C32B C 0.5120(8) 0.6080(12) 0.6759(5) 0.020(4) Uiso 0.5 1 d . . P A 2
H32B H 0.473324 0.565203 0.656363 0.024 Uiso 0.5 1 calc R U P A 2
C33B C 0.5114(8) 0.7326(12) 0.6741(5) 0.024(4) Uiso 0.5 1 d . . P A 2
H33B H 0.473262 0.773362 0.653426 0.028 Uiso 0.5 1 calc R U P A 2
C34 C 0.5678(3) 0.7970(5) 0.70321(18) 0.0198(11) Uiso 1 1 d . . . . .
C35A C 0.6341(7) 0.7304(10) 0.7209(5) 0.014(3) Uiso 0.5 1 d . . P A 1
H35A H 0.680774 0.769329 0.732621 0.017 Uiso 0.5 1 calc R U P A 1
C36A C 0.6289(7) 0.6064(11) 0.7206(5) 0.015(3) Uiso 0.5 1 d . . P A 1
H36A H 0.673456 0.562500 0.732667 0.017 Uiso 0.5 1 calc R U P A 1
C35B C 0.6241(8) 0.7339(12) 0.7332(5) 0.025(4) Uiso 0.5 1 d . . P A 2
H35B H 0.662421 0.775759 0.753379 0.030 Uiso 0.5 1 calc R U P A 2
C36B C 0.6231(9) 0.6111(14) 0.7331(6) 0.031(4) Uiso 0.5 1 d . . P A 2
H36B H 0.662117 0.569324 0.752728 0.037 Uiso 0.5 1 calc R U P A 2
C37 C 0.5663(2) 0.9297(3) 0.70387(14) 0.0023(8) Uiso 1 1 d . . . . .
C38A C 0.6341(8) 1.0010(12) 0.7153(5) 0.018(3) Uiso 0.5 1 d . . P B 1
H38A H 0.682290 0.962324 0.722905 0.022 Uiso 0.5 1 calc R U P B 1
C39A C 0.6316(8) 1.1234(12) 0.7156(5) 0.022(4) Uiso 0.5 1 d . . P B 1
H39A H 0.678242 1.166253 0.723195 0.027 Uiso 0.5 1 calc R U P B 1
C38B C 0.6308(8) 0.9955(12) 0.7288(5) 0.022(4) Uiso 0.5 1 d . . P B 2
H38B H 0.673724 0.954253 0.744855 0.026 Uiso 0.5 1 calc R U P B 2
C39B C 0.6286(8) 1.1178(12) 0.7288(5) 0.019(3) Uiso 0.5 1 d . . P B 2
H39B H 0.670874 1.159873 0.745199 0.022 Uiso 0.5 1 calc R U P B 2
N40 N 0.5669(3) 1.1839(4) 0.70561(16) 0.0238(10) Uani 1 1 d . . . . .
C41B C 0.5081(8) 1.1205(12) 0.6823(5) 0.013(3) Uiso 0.5 1 d . . P B 2
H41B H 0.464907 1.162757 0.667098 0.015 Uiso 0.5 1 calc R U P B 2
C42B C 0.5077(9) 0.9964(13) 0.6795(5) 0.020(4) Uiso 0.5 1 d . . P B 2
H42B H 0.466618 0.957124 0.660676 0.024 Uiso 0.5 1 calc R U P B 2
C41A C 0.5005(10) 1.1204(15) 0.6926(6) 0.030(5) Uiso 0.5 1 d . . P B 1
H41A H 0.453739 1.162964 0.684966 0.036 Uiso 0.5 1 calc R U P B 1
C42A C 0.4989(9) 0.9985(13) 0.6901(5) 0.023(4) Uiso 0.5 1 d . . P B 1
H42A H 0.452051 0.959149 0.679076 0.028 Uiso 0.5 1 calc R U P B 1
O1W O 0.6603(16) 0.866(2) 0.8664(9) 0.173(9) Uiso 0.5 1 d . . P C -1
O2W O 0.6119(19) 0.688(3) 0.9271(12) 0.213(14) Uiso 0.5 1 d . . P D -1
O3W O 0.6966(11) 0.8596(15) 1.0360(7) 0.116(6) Uiso 0.5 1 d . . P E -1
O4W O 0.7861(13) 0.6551(17) 1.0029(8) 0.138(7) Uiso 0.5 1 d . . P F -1
O5W O 0.9073(8) 0.7751(12) 1.0568(5) 0.063(3) Uiso 0.5 1 d . . P G -1
O6W O 0.7927(12) 0.8337(18) 1.1370(7) 0.132(6) Uiso 0.5 1 d . . P H -1
O7W O 0.7978(10) 0.6161(14) 1.1723(6) 0.107(5) Uiso 0.5 1 d . . P I -1

loop_
_atom_site_aniso_label
_atom_site_aniso_U_11
_atom_site_aniso_U_22
_atom_site_aniso_U_33
_atom_site_aniso_U_23
_atom_site_aniso_U_13
_atom_site_aniso_U_12
Cu1 0.0219(4) 0.0064(3) 0.0265(4) -0.0001(2) -0.0005(3) -0.0010(2)
N11 0.041(3) 0.047(3) 0.029(3) -0.004(2) -0.005(2) -0.003(3)
C12 0.037(4) 0.047(4) 0.023(3) 0.000(3) 0.003(3) -0.001(3)
O12 0.071(4) 0.037(3) 0.065(4) 0.005(3) 0.004(3) -0.001(3)
N13 0.033(3) 0.041(3) 0.041(3) 0.001(3) -0.002(2) 0.004(2)
C14 0.036(4) 0.049(4) 0.035(4) -0.006(3) 0.000(3) -0.001(3)
O14 0.039(3) 0.054(3) 0.060(3) -0.001(3) -0.008(2) -0.004(2)
C15 0.049(4) 0.037(4) 0.064(5) -0.009(3) -0.011(4) 0.006(3)
F15 0.053(3) 0.046(3) 0.158(6) -0.011(3) -0.027(3) 0.006(2)
C16 0.038(4) 0.049(4) 0.054(4) -0.013(4) -0.009(3) 0.001(3)
C17 0.039(4) 0.053(4) 0.035(4) -0.002(3) 0.003(3) -0.013(3)
C18 0.032(3) 0.029(3) 0.035(3) -0.002(3) 0.002(3) -0.003(3)
O181 0.032(2) 0.0195(19) 0.026(2) -0.0016(15) 0.0006(17) -0.0055(16)
O182 0.035(3) 0.071(3) 0.047(3) -0.008(3) -0.001(2) -0.012(3)
N21 0.024(3) 0.041(3) 0.038(3) 0.000(2) -0.012(2) 0.005(2)
C22 0.030(4) 0.044(4) 0.048(4) 0.010(3) 0.001(3) 0.009(3)
O22 0.035(3) 0.038(3) 0.089(4) 0.000(3) -0.012(3) -0.003(2)
N23 0.026(3) 0.044(3) 0.043(3) 0.012(2) 0.001(2) 0.009(2)
C24 0.034(4) 0.075(5) 0.028(3) 0.007(3) 0.000(3) 0.008(4)
O24 0.028(3) 0.105(4) 0.051(3) 0.016(3) -0.011(2) 0.020(3)
C25 0.024(3) 0.067(5) 0.035(4) -0.002(3) -0.011(3) -0.009(3)
F25 0.039(3) 0.099(4) 0.090(4) -0.008(3) -0.020(2) -0.017(3)
C26 0.037(4) 0.050(4) 0.037(4) 0.001(3) -0.003(3) -0.010(3)
C27 0.021(3) 0.035(3) 0.033(3) -0.002(3) -0.008(2) 0.007(3)
C28 0.020(3) 0.010(2) 0.030(3) 0.000(2) -0.003(2) 0.000(2)
O281 0.0139(18) 0.0173(18) 0.027(2) 0.0019(15) -0.0021(15) 0.0007(14)
O282 0.020(2) 0.028(2) 0.037(2) -0.0042(17) 0.0030(18) 0.0001(16)
N31 0.024(3) 0.019(2) 0.031(3) 0.0026(19) -0.002(2) -0.0025(19)
N40 0.027(3) 0.014(2) 0.029(3) -0.0011(19) 0.001(2) -0.0008(19)

loop_
_atom_type_symbol
_atom_type_description
_atom_type_scat_dispersion_real
_atom_type_scat_dispersion_imag
_atom_type_scat_source
C C 0.0033 0.0016 'International Tables Vol C Tables 4.2.6.8 and 6.1.1.4'
H H 0.0000 0.0000 'International Tables Vol C Tables 4.2.6.8 and 6.1.1.4'
N N 0.0061 0.0033 'International Tables Vol C Tables 4.2.6.8 and 6.1.1.4'
O O 0.0106 0.0060 'International Tables Vol C Tables 4.2.6.8 and 6.1.1.4'
F F 0.0171 0.0103 'International Tables Vol C Tables 4.2.6.8 and 6.1.1.4'
Cu Cu 0.3201 1.2651 'International Tables Vol C Tables 4.2.6.8 and 6.1.1.4'

loop_
_geom_angle_atom_site_label_1
_geom_angle_atom_site_label_2
_geom_angle_atom_site_label_3
_geom_angle
_geom_angle_site_symmetry_1
_geom_angle_site_symmetry_3
_geom_angle_publ_flag
O181 Cu1 O281 170.82(15) . . ?
O181 Cu1 N40 87.53(16) . 1_545 ?
O281 Cu1 N40 91.79(16) . 1_545 ?
O181 Cu1 N31 91.73(16) . . ?
O281 Cu1 N31 90.01(16) . . ?
N40 Cu1 N31 173.15(19) 1_545 . ?
O181 Cu1 O281 92.28(15) . 2_656 ?
O281 Cu1 O281 78.64(14) . 2_656 ?
N40 Cu1 O281 94.43(15) 1_545 2_656 ?
N31 Cu1 O281 92.40(15) . 2_656 ?
C12 N11 C16 121.6(6) . . ?
C12 N11 C17 119.4(6) . . ?
C16 N11 C17 118.8(6) . . ?
O12 C12 N11 124.1(6) . . ?
O12 C12 N13 120.7(6) . . ?
N11 C12 N13 115.2(6) . . ?
C14 N13 C12 126.8(6) . . ?
C14 N13 H13 116.6 . . ?
C12 N13 H13 116.6 . . ?
O14 C14 N13 120.6(6) . . ?
O14 C14 C15 126.5(7) . . ?
N13 C14 C15 112.9(6) . . ?
C16 C15 F15 121.3(7) . . ?
C16 C15 C14 122.5(7) . . ?
F15 C15 C14 116.2(6) . . ?
C15 C16 N11 120.8(7) . . ?
C15 C16 H16 119.6 . . ?
N11 C16 H16 119.6 . . ?
N11 C17 C18 112.9(5) . . ?
N11 C17 H17A 109.0 . . ?
C18 C17 H17A 109.0 . . ?
N11 C17 H17B 109.0 . . ?
C18 C17 H17B 109.0 . . ?
H17A C17 H17B 107.8 . . ?
O182 C18 O181 125.6(6) . . ?
O182 C18 C17 117.4(6) . . ?
O181 C18 C17 117.0(5) . . ?
C18 O181 Cu1 117.0(4) . . ?
C26 N21 C22 122.0(6) . . ?
C26 N21 C27 121.4(6) . . ?
C22 N21 C27 116.4(5) . . ?
O22 C22 N23 123.7(6) . . ?
O22 C22 N21 121.8(6) . . ?
N23 C22 N21 114.5(6) . . ?
C22 N23 C24 127.2(6) . . ?
C22 N23 H23 116.4 . . ?
C24 N23 H23 116.4 . . ?
O24 C24 N23 120.6(7) . . ?
O24 C24 C25 126.3(7) . . ?
N23 C24 C25 113.1(6) . . ?
C26 C25 F25 121.0(7) . . ?
C26 C25 C24 121.9(6) . . ?
F25 C25 C24 117.1(6) . . ?
C25 C26 N21 121.1(7) . . ?
C25 C26 H26 119.5 . . ?
N21 C26 H26 119.5 . . ?
N21 C27 C28 111.8(5) . . ?
N21 C27 H27A 109.3 . . ?
C28 C27 H27A 109.3 . . ?
N21 C27 H27B 109.3 . . ?
C28 C27 H27B 109.3 . . ?
H27A C27 H27B 107.9 . . ?
O282 C28 O281 124.6(5) . . ?
O282 C28 C27 120.7(5) . . ?
O281 C28 C27 114.7(5) . . ?
C28 O281 Cu1 114.1(3) . . ?
C28 O281 Cu1 144.3(3) . 2_656 ?
Cu1 O281 Cu1 101.32(14) . 2_656 ?
C36A N31 C32A 117.3(9) . . ?
C32B N31 C36B 117.6(9) . . ?
C36A N31 Cu1 123.6(6) . . ?
C32A N31 Cu1 119.1(7) . . ?
C32B N31 Cu1 119.2(6) . . ?
C36B N31 Cu1 123.2(7) . . ?
N31 C32A C33A 123.4(12) . . ?
N31 C32A H32A 118.3 . . ?
C33A C32A H32A 118.3 . . ?
C32A C33A C34 119.4(11) . . ?
C32A C33A H33A 120.3 . . ?
C34 C33A H33A 120.3 . . ?
N31 C32B C33B 122.3(12) . . ?
N31 C32B H32B 118.9 . . ?
C33B C32B H32B 118.9 . . ?
C32B C33B C34 119.4(12) . . ?
C32B C33B H33B 120.3 . . ?
C34 C33B H33B 120.3 . . ?
C33B C34 C35B 118.9(9) . . ?
C33A C34 C35A 117.0(8) . . ?
C33B C34 C37 120.6(7) . . ?
C35B C34 C37 120.5(7) . . ?
C33A C34 C37 120.4(6) . . ?
C35A C34 C37 122.5(6) . . ?
C36A C35A C34 118.2(10) . . ?
C36A C35A H35A 120.9 . . ?
C34 C35A H35A 120.9 . . ?
N31 C36A C35A 124.7(11) . . ?
N31 C36A H36A 117.7 . . ?
C35A C36A H36A 117.7 . . ?
C36B C35B C34 119.5(13) . . ?
C36B C35B H35B 120.2 . . ?
C34 C35B H35B 120.2 . . ?
C35B C36B N31 122.2(13) . . ?
C35B C36B H36B 118.9 . . ?
N31 C36B H36B 118.9 . . ?
C42A C37 C38A 113.3(9) . . ?
C42B C37 C38B 116.8(9) . . ?
C42B C37 C34 123.2(7) . . ?
C42A C37 C34 123.6(7) . . ?
C38A C37 C34 122.9(6) . . ?
C38B C37 C34 119.9(7) . . ?
C39A C38A C37 122.1(12) . . ?
C39A C38A H38A 118.9 . . ?
C37 C38A H38A 118.9 . . ?
N40 C39A C38A 122.7(12) . . ?
N40 C39A H39A 118.7 . . ?
C38A C39A H39A 118.7 . . ?
C39B C38B C37 119.1(12) . . ?
C39B C38B H38B 120.5 . . ?
C37 C38B H38B 120.5 . . ?
C38B C39B N40 123.2(12) . . ?
C38B C39B H39B 118.4 . . ?
N40 C39B H39B 118.4 . . ?
C39A N40 C41A 117.8(10) . . ?
C41B N40 C39B 116.5(9) . . ?
C39A N40 Cu1 124.1(7) . 1_565 ?
C41A N40 Cu1 118.1(8) . 1_565 ?
N40 C41B C42B 123.4(12) . . ?
N40 C41B H41B 118.3 . . ?
C42B C41B H41B 118.3 . . ?
C37 C42B C41B 120.9(12) . . ?
C37 C42B H42B 119.5 . . ?
C41B C42B H42B 119.5 . . ?
C42A C41A N40 122.9(15) . . ?
C42A C41A H41A 118.6 . . ?
N40 C41A H41A 118.6 . . ?
C41A C42A C37 121.0(13) . . ?
C41A C42A H42A 119.5 . . ?
C37 C42A H42A 119.5 . . ?

loop_
_geom_bond_atom_site_label_1
_geom_bond_atom_site_label_2
_geom_bond_distance
_geom_bond_site_symmetry_2
_geom_bond_publ_flag
Cu1 O181 1.942(4) . ?
Cu1 O281 1.977(4) . ?
Cu1 N40 2.006(4) 1_545 ?
Cu1 N31 2.014(4) . ?
Cu1 O281 2.400(3) 2_656 ?
N11 C12 1.351(8) . ?
N11 C16 1.360(9) . ?
N11 C17 1.476(8) . ?
C12 O12 1.221(8) . ?
C12 N13 1.381(8) . ?
N13 C14 1.362(9) . ?
N13 H13 0.8700 . ?
C14 O14 1.252(8) . ?
C14 C15 1.411(10) . ?
C15 C16 1.323(10) . ?
C15 F15 1.351(8) . ?
C16 H16 0.9400 . ?
C17 C18 1.500(9) . ?
C17 H17A 0.9800 . ?
C17 H17B 0.9800 . ?
C18 O182 1.232(7) . ?
C18 O181 1.261(7) . ?
N21 C26 1.351(8) . ?
N21 C22 1.382(9) . ?
N21 C27 1.469(7) . ?
C22 O22 1.213(8) . ?
C22 N23 1.369(8) . ?
N23 C24 1.383(9) . ?
N23 H23 0.8700 . ?
C24 O24 1.230(8) . ?
C24 C25 1.416(10) . ?
C25 C26 1.339(10) . ?
C25 F25 1.345(8) . ?
C26 H26 0.9400 . ?
C27 C28 1.526(8) . ?
C27 H27A 0.9800 . ?
C27 H27B 0.9800 . ?
C28 O282 1.229(6) . ?
C28 O281 1.272(6) . ?
N31 C36A 1.307(13) . ?
N31 C32A 1.350(15) . ?
N31 C32B 1.356(14) . ?
N31 C36B 1.389(16) . ?
C32A C33A 1.358(19) . ?
C32A H32A 0.9400 . ?
C33A C34 1.404(13) . ?
C33A H33A 0.9400 . ?
C32B C33B 1.384(19) . ?
C32B H32B 0.9400 . ?
C33B C34 1.391(15) . ?
C33B H33B 0.9400 . ?
C34 C35B 1.395(15) . ?
C34 C35A 1.404(13) . ?
C34 C37 1.473(7) . ?
C35A C36A 1.380(17) . ?
C35A H35A 0.9400 . ?
C36A H36A 0.9400 . ?
C35B C36B 1.36(2) . ?
C35B H35B 0.9400 . ?
C36B H36B 0.9400 . ?
C37 C42B 1.368(15) . ?
C37 C42A 1.408(15) . ?
C37 C38A 1.421(14) . ?
C37 C38B 1.442(14) . ?
C38A C39A 1.358(19) . ?
C38A H38A 0.9400 . ?
C39A N40 1.307(14) . ?
C39A H39A 0.9400 . ?
C38B C39B 1.358(19) . ?
C38B H38B 0.9400 . ?
C39B N40 1.390(14) . ?
C39B H39B 0.9400 . ?
N40 C41B 1.340(14) . ?
N40 C41A 1.360(17) . ?
C41B C42B 1.38(2) . ?
C41B H41B 0.9400 . ?
C42B H42B 0.9400 . ?
C41A C42A 1.35(2) . ?
C41A H41A 0.9400 . ?
C42A H42A 0.9400 . ?

loop_
_geom_hbond_atom_site_label_D
_geom_hbond_atom_site_label_H
_geom_hbond_atom_site_label_A
_geom_hbond_distance_DH
_geom_hbond_distance_HA
_geom_hbond_distance_DA
_geom_hbond_angle_DHA
_geom_hbond_site_symmetry_A
N13 H13 O14 0.87 2.01 2.867(7) 168.4 7_556
C17 H17A O24 0.98 2.58 3.362(9) 137.1 4_656
N23 H23 O182 0.87 2.00 2.819(8) 156.8 4_646
C26 H26 O6W 0.94 2.53 3.39(2) 153.1 7_667
C27 H27A O6W 0.98 2.54 3.41(2) 148.1 7_667
C27 H27B O181 0.98 2.48 3.245(7) 134.7 2_656
C36B H36B O282 0.94 2.50 3.268(16) 138.9 .
C38A H38A O282 0.94 2.35 3.275(14) 168.8 4_656
C38B H38B O282 0.94 2.56 3.324(14) 139.0 4_656
C39B H39B O282 0.94 2.36 3.129(14) 138.3 1_565
C41B H41B O22 0.94 2.57 3.337(14) 139.5 2_666
C41A H41A O22 0.94 2.51 3.290(18) 140.1 2_666
N13 H13 O14 0.87 2.01 2.867(7) 168.4 7_556
C17 H17A O24 0.98 2.58 3.362(9) 137.1 4_656
N23 H23 O182 0.87 2.00 2.819(8) 156.8 4_646
C26 H26 O6W 0.94 2.53 3.39(2) 153.1 7_667
C27 H27A O6W 0.98 2.54 3.41(2) 148.1 7_667
C27 H27B O181 0.98 2.48 3.245(7) 134.7 2_656
C32A H32A O281 0.94 2.64 3.183(14) 117.1 2_656
C36B H36B O282 0.94 2.50 3.268(16) 138.9 .
C38A H38A O282 0.94 2.35 3.275(14) 168.8 4_656
C38B H38B O282 0.94 2.56 3.324(14) 139.0 4_656
C39B H39B O282 0.94 2.36 3.129(14) 138.3 1_565
C41B H41B O22 0.94 2.57 3.337(14) 139.5 2_666
C41A H41A O22 0.94 2.51 3.290(18) 140.1 2_666

loop_
_geom_torsion_atom_site_label_1
_geom_torsion_atom_site_label_2
_geom_torsion_atom_site_label_3
_geom_torsion_atom_site_label_4
_geom_torsion
_geom_torsion_site_symmetry_1
_geom_torsion_site_symmetry_2
_geom_torsion_site_symmetry_3
_geom_torsion_site_symmetry_4
_geom_torsion_publ_flag
C16 N11 C12 O12 176.8(7) . . . . ?
C17 N11 C12 O12 1.9(9) . . . . ?
C16 N11 C12 N13 -4.4(9) . . . . ?
C17 N11 C12 N13 -179.2(5) . . . . ?
O12 C12 N13 C14 -178.1(6) . . . . ?
N11 C12 N13 C14 3.0(9) . . . . ?
C12 N13 C14 O14 -179.2(6) . . . . ?
C12 N13 C14 C15 0.3(10) . . . . ?
O14 C14 C15 C16 176.8(8) . . . . ?
N13 C14 C15 C16 -2.6(11) . . . . ?
O14 C14 C15 F15 -1.5(12) . . . . ?
N13 C14 C15 F15 179.0(6) . . . . ?
F15 C15 C16 N11 179.7(7) . . . . ?
C14 C15 C16 N11 1.4(12) . . . . ?
C12 N11 C16 C15 2.4(11) . . . . ?
C17 N11 C16 C15 177.3(7) . . . . ?
C12 N11 C17 C18 95.0(7) . . . . ?
C16 N11 C17 C18 -80.0(8) . . . . ?
N11 C17 C18 O182 165.3(6) . . . . ?
N11 C17 C18 O181 -17.4(8) . . . . ?
O182 C18 O181 Cu1 -4.9(8) . . . . ?
C17 C18 O181 Cu1 178.0(4) . . . . ?
C26 N21 C22 O22 -176.5(7) . . . . ?
C27 N21 C22 O22 -0.9(10) . . . . ?
C26 N21 C22 N23 3.6(9) . . . . ?
C27 N21 C22 N23 179.1(5) . . . . ?
O22 C22 N23 C24 178.6(7) . . . . ?
N21 C22 N23 C24 -1.5(10) . . . . ?
C22 N23 C24 O24 178.6(6) . . . . ?
C22 N23 C24 C25 -1.8(10) . . . . ?
O24 C24 C25 C26 -177.2(7) . . . . ?
N23 C24 C25 C26 3.2(10) . . . . ?
O24 C24 C25 F25 1.1(11) . . . . ?
N23 C24 C25 F25 -178.5(6) . . . . ?
F25 C25 C26 N21 -179.6(6) . . . . ?
C24 C25 C26 N21 -1.4(11) . . . . ?
C22 N21 C26 C25 -2.3(10) . . . . ?
C27 N21 C26 C25 -177.6(6) . . . . ?
C26 N21 C27 C28 100.3(6) . . . . ?
C22 N21 C27 C28 -75.3(7) . . . . ?
N21 C27 C28 O282 -22.9(7) . . . . ?
N21 C27 C28 O281 158.4(5) . . . . ?
O282 C28 O281 Cu1 -0.5(6) . . . . ?
C27 C28 O281 Cu1 178.1(3) . . . . ?
O282 C28 O281 Cu1 172.4(3) . . . 2_656 ?
C27 C28 O281 Cu1 -9.0(7) . . . 2_656 ?
C36A N31 C32A C33A -0.1(19) . . . . ?
Cu1 N31 C32A C33A 178.6(11) . . . . ?
N31 C32A C33A C34 0(2) . . . . ?
C36B N31 C32B C33B -0.3(18) . . . . ?
Cu1 N31 C32B C33B 178.1(11) . . . . ?
N31 C32B C33B C34 -1(2) . . . . ?
C32B C33B C34 C35B 0.6(18) . . . . ?
C32B C33B C34 C37 -176.9(10) . . . . ?
C32A C33A C34 C35A 0.6(16) . . . . ?
C32A C33A C34 C37 -177.4(10) . . . . ?
C33A C34 C35A C36A -0.6(15) . . . . ?
C37 C34 C35A C36A 177.3(9) . . . . ?
C32A N31 C36A C35A 0.1(18) . . . . ?
Cu1 N31 C36A C35A -178.6(10) . . . . ?
C34 C35A C36A N31 0(2) . . . . ?
C33B C34 C35B C36B 0.6(18) . . . . ?
C37 C34 C35B C36B 178.1(11) . . . . ?
C34 C35B C36B N31 -2(2) . . . . ?
C32B N31 C36B C35B 1.6(19) . . . . ?
Cu1 N31 C36B C35B -176.8(11) . . . . ?
C33B C34 C37 C42B 5.1(12) . . . . ?
C35B C34 C37 C42B -172.4(11) . . . . ?
C33A C34 C37 C42A 3.3(12) . . . . ?
C35A C34 C37 C42A -174.5(10) . . . . ?
C33A C34 C37 C38A -172.1(10) . . . . ?
C35A C34 C37 C38A 10.1(11) . . . . ?
C33B C34 C37 C38B -171.3(10) . . . . ?
C35B C34 C37 C38B 11.3(12) . . . . ?
C42A C37 C38A C39A 3.9(17) . . . . ?
C34 C37 C38A C39A 179.8(11) . . . . ?
C37 C38A C39A N40 0(2) . . . . ?
C42B C37 C38B C39B 3.0(17) . . . . ?
C34 C37 C38B C39B 179.6(10) . . . . ?
C37 C38B C39B N40 0(2) . . . . ?
C38A C39A N40 C41A -2.8(19) . . . . ?
C38A C39A N40 Cu1 179.3(10) . . . 1_565 ?
C38B C39B N40 C41B -0.5(18) . . . . ?
C38B C39B N40 Cu1 178.2(10) . . . 1_565 ?
C39B N40 C41B C42B -1.8(18) . . . . ?
Cu1 N40 C41B C42B 179.5(11) 1_565 . . . ?
C38B C37 C42B C41B -5.1(17) . . . . ?
C34 C37 C42B C41B 178.4(10) . . . . ?
N40 C41B C42B C37 5(2) . . . . ?
C39A N40 C41A C42A 1(2) . . . . ?
Cu1 N40 C41A C42A 178.8(12) 1_565 . . . ?
N40 C41A C42A C37 4(2) . . . . ?
C38A C37 C42A C41A -5.8(18) . . . . ?
C34 C37 C42A C41A 178.4(12) . . . . ?
